data_1551460
loop_
_publ_author_name
'Hartmann, Deborah'
'Sch\"adler, Marcel'
'Greb, Lutz'

_publ_section_title
;
 Bis(catecholato)silanes: assessment, rationale and increase of
 silicon&#x2019;s Lewis superacidity
;
_journal_name_full 'Chemical Science'
_journal_paper_doi 10.1039/C9SC02167A
_journal_year 2019
_chemical_formula_moiety 'C18 H15 Br8 O5 P Si, C H2 Cl2'
_chemical_formula_sum 'C19 H17 Br8 Cl2 O5 P Si'
_chemical_formula_weight 1094.56
_space_group_crystal_system triclinic
_space_group_IT_number 2
_space_group_name_Hall '-P 1'
_space_group_name_H-M_alt 'P -1'
_symmetry_space_group_name_Hall '-P 1'
_symmetry_space_group_name_H-M 'P -1'
_atom_sites_solution_hydrogens geom
_atom_sites_solution_primary dual
_audit_creation_date 2019-01-22
_audit_creation_method
;
Olex2 1.2
(compiled 2018.05.29 svn.r3508 for OlexSys, GUI svn.r5506)
;
_audit_update_record
;
2019-03-26 deposited with the CCDC.    2019-06-17 downloaded from the CCDC.
;
_cell_angle_alpha 86.42(3)
_cell_angle_beta 79.44(3)
_cell_angle_gamma 67.26(3)
_cell_formula_units_Z 4
_cell_length_a 11.061(2)
_cell_length_b 12.978(3)
_cell_length_c 22.591(5)
_cell_measurement_reflns_used 1643
_cell_measurement_temperature 120
_cell_measurement_theta_max 26
_cell_measurement_theta_min 1.0
_cell_volume 2940.1(13)
_computing_cell_refinement 'DENZO/SCALEPACK (Bruker AXS, 1997-2009)'
_computing_data_collection 'COLLECT (Bruker AXS, 1997-2009)'
_computing_data_reduction 'DENZO/SCALEPACK (Bruker AXS, 1997-2009)'
_computing_molecular_graphics 'Olex2 (Dolomanov et al., 2009)'
_computing_publication_material 'Olex2 (Dolomanov et al., 2009)'
_computing_structure_refinement 'ShelXL (Sheldrick, 2015)'
_computing_structure_solution 'ShelXT (Sheldrick, 2015)'
_diffrn_ambient_temperature 120
_diffrn_measured_fraction_theta_full 0.999
_diffrn_measured_fraction_theta_max 0.999
_diffrn_measurement_device_type 'NONIUS KAPPA CCD'
_diffrn_measurement_method O-Scan
_diffrn_radiation_type MoK\a
_diffrn_radiation_wavelength 0.71073
_diffrn_reflns_av_R_equivalents 0.0630
_diffrn_reflns_av_unetI/netI 0.1036
_diffrn_reflns_Laue_measured_fraction_full 0.999
_diffrn_reflns_Laue_measured_fraction_max 0.999
_diffrn_reflns_limit_h_max 15
_diffrn_reflns_limit_h_min -14
_diffrn_reflns_limit_k_max 17
_diffrn_reflns_limit_k_min -17
_diffrn_reflns_limit_l_max 30
_diffrn_reflns_limit_l_min -30
_diffrn_reflns_number 29044
_diffrn_reflns_point_group_measured_fraction_full 0.999
_diffrn_reflns_point_group_measured_fraction_max 0.999
_diffrn_reflns_theta_full 25.242
_diffrn_reflns_theta_max 28.999
_diffrn_reflns_theta_min 1.834
_diffrn_source 'fine-focus sealed tube'
_exptl_absorpt_coefficient_mu 11.219
_exptl_absorpt_correction_T_max 1.0
_exptl_absorpt_correction_T_min 0.57484
_exptl_absorpt_correction_type multi-scan
_exptl_crystal_density_diffrn 2.473
_exptl_crystal_description irregular
_exptl_crystal_F_000 2056
_exptl_crystal_size_max 0.3
_exptl_crystal_size_mid 0.2
_exptl_crystal_size_min 0.2
_refine_diff_density_max 0.927
_refine_diff_density_min -1.099
_refine_diff_density_rms 0.205
_refine_ls_extinction_method none
_refine_ls_goodness_of_fit_ref 0.957
_refine_ls_hydrogen_treatment constr
_refine_ls_matrix_type full
_refine_ls_number_parameters 655
_refine_ls_number_reflns 15631
_refine_ls_number_restraints 0
_refine_ls_restrained_S_all 0.957
_refine_ls_R_factor_all 0.1004
_refine_ls_R_factor_gt 0.0437
_refine_ls_shift/su_max 0.002
_refine_ls_shift/su_mean 0.000
_refine_ls_structure_factor_coef Fsqd
_refine_ls_weighting_details 'w=1/[\s^2^(Fo^2^)+(0.0259P)^2^] where P=(Fo^2^+2Fc^2^)/3'
_refine_ls_weighting_scheme calc
_refine_ls_wR_factor_gt 0.0669
_refine_ls_wR_factor_ref 0.0780
_reflns_Friedel_coverage 0.000
_reflns_number_gt 9732
_reflns_number_total 15631
_reflns_threshold_expression 'I > 2\s(I)'
_cod_data_source_file c9sc02167a2.cif
_cod_data_source_block ms19f
_cod_original_cell_volume 2940.2(12)
_cod_database_code 1551460
_shelx_shelxl_version_number 2018/3
_shelx_space_group_comment
;
The symmetry employed for this shelxl refinement is uniquely defined
by the following loop, which should always be used as a source of
symmetry information in preference to the above space-group names.
They are only intended as comments.
;
_shelx_estimated_absorpt_t_max 0.213
_shelx_estimated_absorpt_t_min 0.134
_olex2_refinement_description
;
1. Fixed Uiso
 At 1.2 times of:
  All C(H,H) groups
 At 1.5 times of:
  All C(H,H,H) groups
2.a Secondary CH2 refined with riding coordinates:
 C13(H13A,H13B), C15(H15A,H15B), C17(H17A,H17B), C13A(H13C,H13D), C15A(H15C,
 H15D), C17A(H17C,H17D), C1B(H1BA,H1BB), C2B(H2BA,H2BB)
2.b Idealised Me refined as rotating group:
 C14(H14A,H14B,H14C), C16(H16A,H16B,H16C), C18(H18A,H18B,H18C), C14A(H14D,H14E,
 H14F), C16A(H16D,H16E,H16F), C18A(H18D,H18E,H18F)
;
_platon_squeeze_void_probe_radius 1.20
_olex2_submission_special_instructions 'No special instructions were received'

loop_
_space_group_symop_operation_xyz
'x, y, z'
'-x, -y, -z'

loop_
_atom_site_label
_atom_site_type_symbol
_atom_site_fract_x
_atom_site_fract_y
_atom_site_fract_z
_atom_site_U_iso_or_equiv
_atom_site_adp_type
_atom_site_occupancy
_atom_site_site_symmetry_order
_atom_site_calc_flag
_atom_site_refinement_flags_posn
Br1 Br 0.11580(6) 0.91249(4) 0.85756(2) 0.02064(13) Uani 1 1 d .
Br2 Br 0.06918(6) 1.17486(4) 0.89138(2) 0.01970(12) Uani 1 1 d .
Br3 Br 0.14978(6) 1.33361(4) 0.78386(2) 0.01912(12) Uani 1 1 d .
Br4 Br 0.28589(6) 1.22324(4) 0.64497(2) 0.01928(12) Uani 1 1 d .
Br5 Br 0.37172(6) 0.81331(4) 0.42845(2) 0.01925(12) Uani 1 1 d .
Br6 Br 0.38302(5) 0.55950(4) 0.39806(2) 0.01808(12) Uani 1 1 d .
Br7 Br 0.30953(6) 0.40627(4) 0.51038(2) 0.01789(12) Uani 1 1 d .
Br8 Br 0.22322(5) 0.50814(4) 0.65030(2) 0.01628(12) Uani 1 1 d .
P1 P 0.59510(14) 0.81416(11) 0.64853(6) 0.0140(3) Uani 1 1 d .
Si1 Si 0.30794(15) 0.84530(11) 0.64604(6) 0.0125(3) Uani 1 1 d .
O1 O 0.2871(3) 0.9842(3) 0.64155(13) 0.0146(8) Uani 1 1 d .
O2 O 0.2317(3) 0.8662(3) 0.72095(14) 0.0160(8) Uani 1 1 d .
O3 O 0.2660(3) 0.7306(3) 0.65074(13) 0.0127(8) Uani 1 1 d .
O4 O 0.3156(3) 0.8479(3) 0.56910(13) 0.0139(8) Uani 1 1 d .
O5 O 0.4723(3) 0.7831(3) 0.65087(14) 0.0142(8) Uani 1 1 d .
C1 C 0.2404(5) 1.0374(4) 0.6956(2) 0.0121(11) Uani 1 1 d .
C2 C 0.2075(5) 0.9693(4) 0.7408(2) 0.0124(11) Uani 1 1 d .
C3 C 0.1575(5) 1.0091(4) 0.7990(2) 0.0149(11) Uani 1 1 d .
C4 C 0.1378(5) 1.1199(4) 0.8123(2) 0.0149(11) Uani 1 1 d .
C5 C 0.1735(5) 1.1854(4) 0.7664(2) 0.0128(11) Uani 1 1 d .
C6 C 0.2263(5) 1.1445(4) 0.7080(2) 0.0121(11) Uani 1 1 d .
C7 C 0.2831(5) 0.6861(4) 0.5957(2) 0.0138(11) Uani 1 1 d .
C8 C 0.3127(5) 0.7529(4) 0.5489(2) 0.0137(11) Uani 1 1 d .
C9 C 0.3352(5) 0.7194(4) 0.4899(2) 0.0118(11) Uani 1 1 d .
C10 C 0.3360(5) 0.6148(4) 0.4779(2) 0.0128(11) Uani 1 1 d .
C11 C 0.3039(5) 0.5503(4) 0.5248(2) 0.0127(11) Uani 1 1 d .
C12 C 0.2741(5) 0.5870(4) 0.5846(2) 0.0132(11) Uani 1 1 d .
C13 C 0.6088(5) 0.9089(4) 0.5895(2) 0.0162(12) Uani 1 1 d .
H13A H 0.526958 0.977578 0.596027 0.019 Uiso 1 1 calc R
H13B H 0.684163 0.929927 0.593148 0.019 Uiso 1 1 calc R
C14 C 0.6294(5) 0.8678(4) 0.5253(2) 0.0197(12) Uani 1 1 d .
H14A H 0.632533 0.927529 0.496996 0.029 Uiso 1 1 calc GR
H14B H 0.555501 0.846813 0.520586 0.029 Uiso 1 1 calc GR
H14C H 0.713286 0.802732 0.516899 0.029 Uiso 1 1 calc GR
C15 C 0.5814(5) 0.8805(4) 0.7179(2) 0.0175(12) Uani 1 1 d .
H15A H 0.666803 0.887682 0.719178 0.021 Uiso 1 1 calc R
H15B H 0.511779 0.956741 0.719080 0.021 Uiso 1 1 calc R
C16 C 0.5474(6) 0.8178(4) 0.7731(2) 0.0213(13) Uani 1 1 d .
H16A H 0.609728 0.739564 0.769995 0.032 Uiso 1 1 calc GR
H16B H 0.456457 0.821220 0.775900 0.032 Uiso 1 1 calc GR
H16C H 0.554053 0.851962 0.809259 0.032 Uiso 1 1 calc GR
C17 C 0.7353(5) 0.6846(4) 0.6397(2) 0.0176(12) Uani 1 1 d .
H17A H 0.729620 0.640058 0.676512 0.021 Uiso 1 1 calc R
H17B H 0.730084 0.642745 0.605702 0.021 Uiso 1 1 calc R
C18 C 0.8701(5) 0.6949(5) 0.6281(2) 0.0282(14) Uani 1 1 d .
H18A H 0.880414 0.733172 0.589823 0.042 Uiso 1 1 calc GR
H18B H 0.940905 0.620248 0.626129 0.042 Uiso 1 1 calc GR
H18C H 0.875855 0.737996 0.660843 0.042 Uiso 1 1 calc GR
Br1A Br 0.88599(5) 0.76659(4) 0.79932(2) 0.01795(12) Uani 1 1 d .
Br2A Br 0.88712(6) 0.79632(4) 0.94517(2) 0.02165(13) Uani 1 1 d .
Br3A Br 0.82340(6) 0.61618(4) 1.04318(2) 0.02178(13) Uani 1 1 d .
Br4A Br 0.78944(6) 0.39234(4) 0.99096(2) 0.01962(13) Uani 1 1 d .
Br5A Br 0.82557(6) 0.04962(4) 0.76684(2) 0.02019(13) Uani 1 1 d .
Br6A Br 0.95789(6) -0.04612(4) 0.62640(2) 0.01985(13) Uani 1 1 d .
Br7A Br 1.02927(6) 0.12288(4) 0.52323(2) 0.02086(13) Uani 1 1 d .
Br8A Br 0.98920(6) 0.38016(4) 0.56424(2) 0.01860(12) Uani 1 1 d .
P1A P 0.50683(14) 0.48597(11) 0.80567(6) 0.0147(3) Uani 1 1 d .
Si2 Si 0.80377(14) 0.42773(11) 0.77709(6) 0.0121(3) Uani 1 1 d .
O00P O 0.8018(3) 0.4106(3) 0.85339(13) 0.0131(8) Uani 1 1 d .
O00R O 0.8397(3) 0.5460(3) 0.78066(13) 0.0134(8) Uani 1 1 d .
O00S O 0.8790(3) 0.4139(3) 0.70324(13) 0.0129(8) Uani 1 1 d .
O00T O 0.6408(3) 0.4906(3) 0.77126(13) 0.0130(7) Uani 1 1 d .
O00X O 0.8233(3) 0.2886(3) 0.77789(13) 0.0150(8) Uani 1 1 d .
C1A C 0.8193(5) 0.4936(4) 0.8800(2) 0.0130(11) Uani 1 1 d .
C2A C 0.8392(5) 0.5717(4) 0.8381(2) 0.0122(11) Uani 1 1 d .
C3A C 0.8591(5) 0.6626(4) 0.8569(2) 0.0144(11) Uani 1 1 d .
C4A C 0.8562(5) 0.6740(4) 0.9187(2) 0.0139(11) Uani 1 1 d .
C5A C 0.8326(5) 0.5972(4) 0.9599(2) 0.0194(12) Uani 1 1 d .
C6A C 0.8155(5) 0.5052(4) 0.9398(2) 0.0127(11) Uani 1 1 d .
C7A C 0.9024(5) 0.3122(4) 0.6795(2) 0.0113(11) Uani 1 1 d .
C8A C 0.8686(5) 0.2421(4) 0.7221(2) 0.0142(11) Uani 1 1 d .
C9A C 0.8820(5) 0.1376(4) 0.7065(2) 0.0144(11) Uani 1 1 d .
C10A C 0.9327(5) 0.1011(4) 0.6475(2) 0.0115(11) Uani 1 1 d .
C11A C 0.9674(5) 0.1706(4) 0.6040(2) 0.0159(12) Uani 1 1 d .
C12A C 0.9496(5) 0.2799(4) 0.6202(2) 0.0137(11) Uani 1 1 d .
C13A C 0.4824(5) 0.5204(4) 0.8835(2) 0.0176(12) Uani 1 1 d .
H13C H 0.400350 0.511504 0.904599 0.021 Uiso 1 1 calc R
H13D H 0.557930 0.466941 0.901277 0.021 Uiso 1 1 calc R
C14A C 0.4709(6) 0.6399(4) 0.8943(2) 0.0268(14) Uani 1 1 d .
H14D H 0.548803 0.651271 0.871184 0.040 Uiso 1 1 calc GR
H14E H 0.466643 0.650991 0.937296 0.040 Uiso 1 1 calc GR
H14F H 0.390017 0.693664 0.881408 0.040 Uiso 1 1 calc GR
C15A C 0.5026(5) 0.3509(4) 0.8017(2) 0.0183(12) Uani 1 1 d .
H15C H 0.575316 0.296986 0.820959 0.022 Uiso 1 1 calc R
H15D H 0.417457 0.352148 0.825583 0.022 Uiso 1 1 calc R
C16A C 0.5162(5) 0.3080(4) 0.7381(2) 0.0179(12) Uani 1 1 d .
H16D H 0.600576 0.305496 0.713980 0.027 Uiso 1 1 calc GR
H16E H 0.442132 0.358403 0.719195 0.027 Uiso 1 1 calc GR
H16F H 0.514699 0.232892 0.740456 0.027 Uiso 1 1 calc GR
C17A C 0.3799(5) 0.5864(4) 0.7697(2) 0.0178(12) Uani 1 1 d .
H17C H 0.388700 0.659521 0.769740 0.021 Uiso 1 1 calc R
H17D H 0.394038 0.563338 0.727230 0.021 Uiso 1 1 calc R
C18A C 0.2400(5) 0.6006(5) 0.7995(2) 0.0283(14) Uani 1 1 d .
H18D H 0.175580 0.658056 0.778448 0.042 Uiso 1 1 calc GR
H18E H 0.225169 0.623155 0.841685 0.042 Uiso 1 1 calc GR
H18F H 0.228792 0.529575 0.797731 0.042 Uiso 1 1 calc GR
Cl1B Cl 0.43321(17) 0.76849(13) 1.05077(6) 0.0374(4) Uani 1 1 d .
Cl2B Cl 0.19251(17) 0.90846(13) 1.00485(6) 0.0376(4) Uani 1 1 d .
C1B C 0.2634(6) 0.8559(5) 1.0700(2) 0.0368(16) Uani 1 1 d .
H1BA H 0.254700 0.919080 1.095159 0.044 Uiso 1 1 calc R
H1BB H 0.214540 0.813209 1.093975 0.044 Uiso 1 1 calc R
Cl3B Cl 0.56308(18) 0.93310(14) 0.92637(7) 0.0482(5) Uani 1 1 d .
Cl4B Cl 0.44637(16) 1.10182(12) 0.84119(6) 0.0341(4) Uani 1 1 d .
C2B C 0.4150(6) 1.0377(5) 0.9107(2) 0.0334(15) Uani 1 1 d .
H2BA H 0.377634 1.094516 0.943310 0.040 Uiso 1 1 calc R
H2BB H 0.348907 1.004449 0.908704 0.040 Uiso 1 1 calc R

loop_
_atom_site_aniso_label
_atom_site_aniso_U_11
_atom_site_aniso_U_22
_atom_site_aniso_U_33
_atom_site_aniso_U_23
_atom_site_aniso_U_13
_atom_site_aniso_U_12
Br1 0.0311(4) 0.0185(3) 0.0140(3) 0.0013(2) -0.0003(2) -0.0131(3)
Br2 0.0238(3) 0.0188(3) 0.0153(3) -0.0051(2) 0.0012(2) -0.0080(3)
Br3 0.0222(3) 0.0121(3) 0.0229(3) -0.0044(2) -0.0007(2) -0.0071(2)
Br4 0.0256(3) 0.0140(3) 0.0194(3) 0.0009(2) 0.0008(2) -0.0111(2)
Br5 0.0263(3) 0.0217(3) 0.0142(3) 0.0039(2) -0.0031(2) -0.0147(3)
Br6 0.0203(3) 0.0215(3) 0.0131(2) -0.0030(2) -0.0007(2) -0.0092(2)
Br7 0.0248(3) 0.0132(3) 0.0183(3) -0.0023(2) -0.0037(2) -0.0098(2)
Br8 0.0225(3) 0.0148(3) 0.0155(2) 0.0025(2) -0.0040(2) -0.0113(2)
P1 0.0149(8) 0.0123(7) 0.0154(7) -0.0001(5) -0.0037(6) -0.0055(6)
Si1 0.0150(8) 0.0115(7) 0.0131(7) 0.0002(5) -0.0016(6) -0.0077(6)
O1 0.019(2) 0.0129(18) 0.0117(17) -0.0018(14) 0.0009(16) -0.0078(16)
O2 0.024(2) 0.0096(18) 0.0161(18) -0.0027(14) -0.0005(16) -0.0090(17)
O3 0.018(2) 0.0117(18) 0.0113(17) -0.0012(13) -0.0019(15) -0.0087(16)
O4 0.018(2) 0.0123(18) 0.0151(17) -0.0007(14) -0.0004(16) -0.0108(16)
O5 0.015(2) 0.0133(18) 0.0170(18) -0.0004(14) -0.0039(16) -0.0081(16)
C1 0.011(3) 0.015(3) 0.011(2) -0.002(2) -0.004(2) -0.004(2)
C2 0.010(3) 0.010(3) 0.017(3) 0.001(2) -0.003(2) -0.003(2)
C3 0.016(3) 0.021(3) 0.013(2) 0.000(2) -0.001(2) -0.013(3)
C4 0.018(3) 0.016(3) 0.010(2) -0.003(2) -0.002(2) -0.006(2)
C5 0.015(3) 0.005(2) 0.021(3) -0.004(2) -0.003(2) -0.006(2)
C6 0.009(3) 0.015(3) 0.013(2) 0.004(2) -0.001(2) -0.007(2)
C7 0.009(3) 0.016(3) 0.015(3) -0.003(2) -0.005(2) -0.002(2)
C8 0.012(3) 0.009(3) 0.019(3) 0.000(2) -0.003(2) -0.004(2)
C9 0.012(3) 0.013(3) 0.011(2) 0.0004(19) 0.002(2) -0.007(2)
C10 0.008(3) 0.015(3) 0.012(2) -0.002(2) 0.000(2) -0.001(2)
C11 0.011(3) 0.010(3) 0.022(3) -0.002(2) -0.007(2) -0.008(2)
C12 0.015(3) 0.013(3) 0.014(2) 0.003(2) -0.004(2) -0.008(2)
C13 0.018(3) 0.011(3) 0.021(3) 0.002(2) -0.002(2) -0.007(2)
C14 0.017(3) 0.017(3) 0.024(3) 0.002(2) -0.002(2) -0.007(3)
C15 0.017(3) 0.019(3) 0.020(3) -0.003(2) -0.004(2) -0.009(3)
C16 0.025(4) 0.024(3) 0.014(3) -0.001(2) -0.002(2) -0.008(3)
C17 0.019(3) 0.014(3) 0.016(3) 0.000(2) -0.005(2) -0.002(2)
C18 0.018(3) 0.029(3) 0.039(3) -0.002(3) -0.003(3) -0.011(3)
Br1A 0.0203(3) 0.0167(3) 0.0202(3) 0.0027(2) -0.0054(2) -0.0102(2)
Br2A 0.0287(4) 0.0197(3) 0.0223(3) -0.0031(2) -0.0077(3) -0.0135(3)
Br3A 0.0288(4) 0.0264(3) 0.0137(3) -0.0045(2) -0.0033(2) -0.0140(3)
Br4A 0.0273(3) 0.0208(3) 0.0123(2) -0.0002(2) 0.0002(2) -0.0124(3)
Br5A 0.0303(4) 0.0154(3) 0.0158(3) 0.0012(2) -0.0010(2) -0.0113(3)
Br6A 0.0264(3) 0.0137(3) 0.0191(3) -0.0050(2) -0.0021(2) -0.0072(2)
Br7A 0.0268(3) 0.0237(3) 0.0132(3) -0.0070(2) 0.0033(2) -0.0128(3)
Br8A 0.0226(3) 0.0208(3) 0.0139(2) 0.0002(2) 0.0012(2) -0.0119(3)
P1A 0.0140(8) 0.0153(7) 0.0145(7) 0.0004(5) -0.0011(6) -0.0060(6)
Si2 0.0127(8) 0.0127(7) 0.0106(7) -0.0012(5) -0.0004(6) -0.0051(6)
O00P 0.016(2) 0.0113(18) 0.0133(17) -0.0028(13) 0.0001(15) -0.0073(16)
O00R 0.021(2) 0.0124(18) 0.0091(16) -0.0002(13) -0.0044(15) -0.0081(16)
O00S 0.016(2) 0.0123(18) 0.0116(17) -0.0018(13) 0.0009(15) -0.0084(16)
O00T 0.012(2) 0.0124(18) 0.0121(17) -0.0016(13) 0.0002(15) -0.0032(16)
O00X 0.021(2) 0.0108(18) 0.0133(17) -0.0015(14) -0.0013(16) -0.0064(16)
C1A 0.012(3) 0.009(2) 0.019(3) -0.001(2) -0.006(2) -0.004(2)
C2A 0.009(3) 0.010(3) 0.015(3) 0.000(2) -0.003(2) -0.001(2)
C3A 0.015(3) 0.013(3) 0.018(3) 0.005(2) -0.006(2) -0.007(2)
C4A 0.016(3) 0.012(3) 0.015(3) -0.005(2) -0.003(2) -0.006(2)
C5A 0.024(3) 0.016(3) 0.017(3) -0.007(2) -0.002(2) -0.006(3)
C6A 0.010(3) 0.015(3) 0.012(2) 0.004(2) 0.001(2) -0.005(2)
C7A 0.007(3) 0.013(3) 0.016(3) -0.002(2) -0.004(2) -0.005(2)
C8A 0.015(3) 0.012(3) 0.014(3) -0.004(2) -0.002(2) -0.004(2)
C9A 0.015(3) 0.011(3) 0.018(3) 0.005(2) -0.005(2) -0.007(2)
C10A 0.010(3) 0.006(2) 0.017(3) -0.0039(19) 0.000(2) -0.001(2)
C11A 0.017(3) 0.016(3) 0.013(3) -0.010(2) 0.000(2) -0.005(2)
C12A 0.015(3) 0.015(3) 0.012(2) 0.002(2) 0.001(2) -0.009(2)
C13A 0.015(3) 0.019(3) 0.017(3) -0.003(2) 0.003(2) -0.007(2)
C14A 0.029(4) 0.030(3) 0.020(3) -0.007(2) 0.000(3) -0.010(3)
C15A 0.019(3) 0.019(3) 0.019(3) 0.003(2) 0.001(2) -0.013(3)
C16A 0.016(3) 0.020(3) 0.019(3) 0.002(2) -0.004(2) -0.008(3)
C17A 0.011(3) 0.013(3) 0.027(3) 0.000(2) -0.005(2) -0.002(2)
C18A 0.017(3) 0.024(3) 0.039(4) -0.006(3) -0.008(3) -0.001(3)
Cl1B 0.0472(11) 0.0424(10) 0.0289(8) 0.0046(7) -0.0137(8) -0.0214(9)
Cl2B 0.0450(11) 0.0463(10) 0.0281(8) 0.0105(7) -0.0131(8) -0.0232(9)
C1B 0.039(4) 0.055(4) 0.021(3) 0.001(3) -0.004(3) -0.023(4)
Cl3B 0.0440(11) 0.0493(11) 0.0304(8) -0.0008(7) -0.0113(8) 0.0074(9)
Cl4B 0.0424(11) 0.0349(9) 0.0300(8) 0.0070(6) -0.0101(8) -0.0193(8)
C2B 0.023(4) 0.031(4) 0.036(4) 0.008(3) -0.007(3) 0.000(3)

loop_
_atom_type_symbol
_atom_type_description
_atom_type_scat_dispersion_real
_atom_type_scat_dispersion_imag
_atom_type_scat_source
C C 0.0033 0.0016 'International Tables Vol C Tables 4.2.6.8 and 6.1.1.4'
H H 0.0000 0.0000 'International Tables Vol C Tables 4.2.6.8 and 6.1.1.4'
Br Br -0.2901 2.4595 'International Tables Vol C Tables 4.2.6.8 and 6.1.1.4'
Cl Cl 0.1484 0.1585 'International Tables Vol C Tables 4.2.6.8 and 6.1.1.4'
O O 0.0106 0.0060 'International Tables Vol C Tables 4.2.6.8 and 6.1.1.4'
P P 0.1023 0.0942 'International Tables Vol C Tables 4.2.6.8 and 6.1.1.4'
Si Si 0.0817 0.0704 'International Tables Vol C Tables 4.2.6.8 and 6.1.1.4'

loop_
_geom_angle_atom_site_label_1
_geom_angle_atom_site_label_2
_geom_angle_atom_site_label_3
_geom_angle
O5 P1 C13 112.8(2)
O5 P1 C15 109.3(2)
O5 P1 C17 105.4(2)
C13 P1 C15 107.3(2)
C13 P1 C17 111.9(2)
C17 P1 C15 110.3(2)
O1 Si1 O2 89.34(16)
O3 Si1 O1 158.50(19)
O3 Si1 O2 84.47(16)
O3 Si1 O4 90.33(15)
O4 Si1 O1 87.14(15)
O4 Si1 O2 156.35(18)
O5 Si1 O1 101.13(17)
O5 Si1 O2 102.72(16)
O5 Si1 O3 100.31(17)
O5 Si1 O4 100.91(17)
C1 O1 Si1 112.9(3)
C2 O2 Si1 112.2(3)
C7 O3 Si1 111.7(3)
C8 O4 Si1 111.2(3)
P1 O5 Si1 139.7(2)
O1 C1 C2 111.8(4)
O1 C1 C6 126.9(4)
C6 C1 C2 121.2(4)
O2 C2 C1 113.1(4)
O2 C2 C3 126.5(4)
C3 C2 C1 120.3(4)
C2 C3 Br1 117.9(4)
C2 C3 C4 119.3(4)
C4 C3 Br1 122.8(4)
C3 C4 Br2 119.5(4)
C5 C4 Br2 121.4(4)
C5 C4 C3 119.1(4)
C4 C5 Br3 119.5(4)
C6 C5 Br3 118.9(3)
C6 C5 C4 121.6(4)
C1 C6 Br4 117.2(4)
C1 C6 C5 118.4(4)
C5 C6 Br4 124.4(4)
O3 C7 C8 112.5(4)
O3 C7 C12 126.0(4)
C12 C7 C8 121.5(4)
O4 C8 C7 112.6(4)
O4 C8 C9 127.1(4)
C9 C8 C7 120.3(4)
C8 C9 Br5 118.8(3)
C8 C9 C10 118.9(4)
C10 C9 Br5 122.3(3)
C9 C10 Br6 120.3(3)
C11 C10 Br6 119.8(4)
C11 C10 C9 119.9(4)
C10 C11 Br7 121.0(4)
C10 C11 C12 121.1(4)
C12 C11 Br7 117.8(3)
C7 C12 Br8 118.1(4)
C7 C12 C11 118.0(4)
C11 C12 Br8 123.8(3)
C14 C13 P1 116.9(3)
C16 C15 P1 113.5(3)
C18 C17 P1 115.0(4)
O00T P1A C13A 110.8(2)
O00T P1A C15A 112.0(2)
O00T P1A C17A 105.4(2)
C13A P1A C17A 110.8(2)
C15A P1A C13A 107.5(2)
C15A P1A C17A 110.4(2)
O00P Si2 O00R 89.40(15)
O00P Si2 O00X 84.26(15)
O00S Si2 O00P 154.27(18)
O00S Si2 O00R 87.75(16)
O00S Si2 O00X 89.94(16)
O00T Si2 O00P 103.89(17)
O00T Si2 O00R 99.07(17)
O00T Si2 O00S 101.81(16)
O00T Si2 O00X 100.49(17)
O00X Si2 O00R 160.36(18)
C1A O00P Si2 113.5(3)
C2A O00R Si2 112.0(3)
C7A O00S Si2 112.4(3)
P1A O00T Si2 136.3(2)
C8A O00X Si2 111.8(3)
O00P C1A C2A 111.6(4)
O00P C1A C6A 126.6(4)
C6A C1A C2A 121.7(4)
O00R C2A C1A 113.2(4)
O00R C2A C3A 126.8(4)
C3A C2A C1A 120.0(4)
C2A C3A Br1A 119.0(3)
C2A C3A C4A 118.2(4)
C4A C3A Br1A 122.8(4)
C3A C4A Br2A 118.8(3)
C5A C4A Br2A 120.1(3)
C5A C4A C3A 121.0(4)
C4A C5A Br3A 120.6(4)
C4A C5A C6A 119.8(4)
C6A C5A Br3A 119.7(4)
C1A C6A Br4A 117.0(4)
C1A C6A C5A 119.3(4)
C5A C6A Br4A 123.7(3)
O00S C7A C8A 112.3(4)
O00S C7A C12A 126.2(4)
C12A C7A C8A 121.4(4)
O00X C8A C7A 112.9(4)
O00X C8A C9A 126.3(4)
C9A C8A C7A 120.8(4)
C8A C9A Br5A 118.1(4)
C8A C9A C10A 119.3(4)
C10A C9A Br5A 122.5(3)
C9A C10A Br6A 119.4(3)
C9A C10A C11A 120.6(4)
C11A C10A Br6A 120.0(3)
C10A C11A Br7A 120.4(3)
C10A C11A C12A 119.7(4)
C12A C11A Br7A 119.8(4)
C7A C12A Br8A 119.4(4)
C7A C12A C11A 118.1(4)
C11A C12A Br8A 122.5(4)
C14A C13A P1A 113.5(3)
C16A C15A P1A 115.4(3)
C18A C17A P1A 113.6(4)
Cl1B C1B Cl2B 111.1(3)
Cl3B C2B Cl4B 110.1(3)

loop_
_geom_bond_atom_site_label_1
_geom_bond_atom_site_label_2
_geom_bond_distance
Br1 C3 1.884(5)
Br2 C4 1.877(5)
Br3 C5 1.895(4)
Br4 C6 1.872(5)
Br5 C9 1.882(4)
Br6 C10 1.888(5)
Br7 C11 1.894(4)
Br8 C12 1.876(5)
P1 O5 1.550(3)
P1 C13 1.782(5)
P1 C15 1.789(5)
P1 C17 1.784(5)
Si1 O1 1.726(3)
Si1 O2 1.734(3)
Si1 O3 1.714(3)
Si1 O4 1.723(3)
Si1 O5 1.702(4)
O1 C1 1.353(5)
O2 C2 1.347(5)
O3 C7 1.354(5)
O4 C8 1.354(5)
C1 C2 1.400(6)
C1 C6 1.378(6)
C2 C3 1.377(6)
C3 C4 1.412(6)
C4 C5 1.396(6)
C5 C6 1.389(6)
C7 C8 1.399(6)
C7 C12 1.370(6)
C8 C9 1.376(6)
C9 C10 1.398(6)
C10 C11 1.390(6)
C11 C12 1.397(6)
C13 C14 1.525(6)
C15 C16 1.517(6)
C17 C18 1.522(7)
Br1A C3A 1.884(5)
Br2A C4A 1.899(4)
Br3A C5A 1.893(5)
Br4A C6A 1.886(5)
Br5A C9A 1.897(5)
Br6A C10A 1.900(4)
Br7A C11A 1.881(5)
Br8A C12A 1.876(5)
P1A O00T 1.563(4)
P1A C13A 1.787(5)
P1A C15A 1.780(5)
P1A C17A 1.789(5)
Si2 O00P 1.721(3)
Si2 O00R 1.738(3)
Si2 O00S 1.709(3)
Si2 O00T 1.694(4)
Si2 O00X 1.732(3)
O00P C1A 1.357(5)
O00R C2A 1.358(5)
O00S C7A 1.368(5)
O00X C8A 1.354(5)
C1A C2A 1.397(6)
C1A C6A 1.360(6)
C2A C3A 1.384(6)
C3A C4A 1.407(6)
C4A C5A 1.387(7)
C5A C6A 1.392(6)
C7A C8A 1.385(6)
C7A C12A 1.372(6)
C8A C9A 1.367(6)
C9A C10A 1.383(6)
C10A C11A 1.396(6)
C11A C12A 1.416(6)
C13A C14A 1.539(7)
C15A C16A 1.534(6)
C17A C18A 1.516(7)
Cl1B C1B 1.766(7)
Cl2B C1B 1.770(5)
Cl3B C2B 1.756(6)
Cl4B C2B 1.771(5)
